data_7128810
loop_
_publ_author_name
'Hoy, Reinhard'
'Grell, Toni'
'L\"onnecke, Peter'
'Hey-Hawkins, Evamarie'

_publ_section_title
;
 Selective formation of a supramolecular coordination complex in the
 nanometre scale with a ferrocene-based phospholane ligand
;
_journal_issue 73
_journal_name_full 'Chemical Communications'
_journal_page_first 9200
_journal_page_last 9203
_journal_paper_doi 10.1039/D1CC03755B
_journal_volume 57
_journal_year 2021
_chemical_formula_moiety 'C252 H260 Au4 Cl4 Fe2 P8,28(C H2 Cl2)'
_chemical_formula_sum 'C280 H316 Au4 Cl60 Fe2 P8'
_chemical_formula_weight 6955.64
_space_group_crystal_system triclinic
_space_group_IT_number 2
_space_group_name_Hall '-P 1'
_space_group_name_H-M_alt 'P -1'
_atom_sites_solution_hydrogens geom
_atom_sites_solution_primary dual
_atom_sites_solution_secondary difmap
_audit_creation_method SHELXL-2018/3
_audit_update_record
;
2021-07-09 deposited with the CCDC.	2021-08-02 downloaded from the CCDC.
;
_cell_angle_alpha 95.215(4)
_cell_angle_beta 112.055(4)
_cell_angle_gamma 113.282(6)
_cell_formula_units_Z 1
_cell_length_a 19.2591(11)
_cell_length_b 20.1329(12)
_cell_length_c 23.4890(9)
_cell_measurement_reflns_used 11222
_cell_measurement_temperature 130(2)
_cell_measurement_theta_max 24.4140
_cell_measurement_theta_min 2.0640
_cell_volume 7441.2(9)
_computing_cell_refinement
;
CrysAlisPro, Agilent Technologies,
Version 1.171.37.35 (release 13-08-2014 CrysAlis171 .NET)
(compiled Aug 13 2014,18:06:01)
;
_computing_data_collection
;
CrysAlisPro, Agilent Technologies,
Version 1.171.37.35 (release 13-08-2014 CrysAlis171 .NET)
(compiled Aug 13 2014,18:06:01)
;
_computing_data_reduction
;
CrysAlisPro, Agilent Technologies,
Version 1.171.37.35 (release 13-08-2014 CrysAlis171 .NET)
(compiled Aug 13 2014,18:06:01)
;
_computing_molecular_graphics
;
 DIAMOND Version 4.5.3
 K. Brandenburg, Crystal Impact GbR, Bonn, Germany
;
_computing_publication_material
;
 WINGX
 L.J. Farrugia,
 J. Appl. Cryst., 2012, 45, 849-854.
;
_computing_structure_refinement 'SHELXL-2018/3 (Sheldrick, 2018)'
_computing_structure_solution SHELXT-2018-2
_diffrn_ambient_temperature 130(2)
_diffrn_detector_area_resol_mean 16.3560
_diffrn_measured_fraction_theta_full 0.999
_diffrn_measured_fraction_theta_max 0.847
_diffrn_measurement_device_type 'Xcalibur, Sapphire3, Gemini'
_diffrn_measurement_method '\w scans'
_diffrn_radiation_type MoK\a
_diffrn_radiation_wavelength 0.71073
_diffrn_reflns_av_R_equivalents 0.0671
_diffrn_reflns_av_unetI/netI 0.1175
_diffrn_reflns_Laue_measured_fraction_full 0.999
_diffrn_reflns_Laue_measured_fraction_max 0.847
_diffrn_reflns_limit_h_max 24
_diffrn_reflns_limit_h_min -25
_diffrn_reflns_limit_k_max 26
_diffrn_reflns_limit_k_min -25
_diffrn_reflns_limit_l_max 30
_diffrn_reflns_limit_l_min -30
_diffrn_reflns_number 79657
_diffrn_reflns_point_group_measured_fraction_full 0.999
_diffrn_reflns_point_group_measured_fraction_max 0.847
_diffrn_reflns_theta_full 25.350
_diffrn_reflns_theta_max 28.163
_diffrn_reflns_theta_min 1.883
_diffrn_source 'Enhance (Mo) X-ray Source'
_exptl_absorpt_coefficient_mu 2.693
_exptl_absorpt_correction_T_max 0.882
_exptl_absorpt_correction_T_min 0.580
_exptl_absorpt_correction_type analytical
_exptl_absorpt_process_details
;
CrysAlisPro, Agilent Technologies,
Version 1.171.37.35 (release 13-08-2014 CrysAlis171 .NET)
(compiled Aug 13 2014,18:06:01)
Analytical numeric absorption correction using a multifaceted crystal
			model based on expressions derived by R.C. Clark & J.S. Reid.
(Clark, R. C. & Reid, J. S. (1995). Acta Cryst. A51, 887-897)
Empirical absorption correction using spherical harmonics,
 implemented in SCALE3 ABSPACK scaling algorithm.
;
_exptl_crystal_colour 'clear intense orange'
_exptl_crystal_density_diffrn 1.552
_exptl_crystal_description needle
_exptl_crystal_F_000 3504
_exptl_crystal_size_max 0.34
_exptl_crystal_size_mid 0.12
_exptl_crystal_size_min 0.05
_refine_diff_density_max 2.277
_refine_diff_density_min -0.745
_refine_diff_density_rms 0.100
_refine_ls_extinction_method none
_refine_ls_goodness_of_fit_ref 0.976
_refine_ls_hydrogen_treatment constr
_refine_ls_matrix_type full
_refine_ls_number_parameters 1343
_refine_ls_number_reflns 30914
_refine_ls_number_restraints 341
_refine_ls_restrained_S_all 0.976
_refine_ls_R_factor_all 0.1193
_refine_ls_R_factor_gt 0.0554
_refine_ls_shift/su_max 0.002
_refine_ls_shift/su_mean 0.000
_refine_ls_structure_factor_coef Fsqd
_refine_ls_weighting_details 'w=1/[\s^2^(Fo^2^)+(0.0575P)^2^] where P=(Fo^2^+2Fc^2^)/3'
_refine_ls_weighting_scheme calc
_refine_ls_wR_factor_gt 0.1156
_refine_ls_wR_factor_ref 0.1373
_reflns_Friedel_coverage 0.000
_reflns_number_gt 16903
_reflns_number_total 30914
_reflns_threshold_expression 'I > 2\s(I)'
_cod_data_source_file d1cc03755b2.cif
_cod_data_source_block x2354sqfin
_cod_depositor_comments 'Adding full bibliography for 7128810.cif.'
_cod_original_cell_volume 7441.2(8)
_cod_database_code 7128810
_shelx_shelxl_version_number 2018/3
_shelx_space_group_comment
;
The symmetry employed for this shelxl refinement is uniquely defined
by the following loop, which should always be used as a source of
symmetry information in preference to the above space-group names.
They are only intended as comments.
;

loop_
_space_group_symop_operation_xyz
'x, y, z'
'-x, -y, -z'

loop_
_atom_site_label
_atom_site_type_symbol
_atom_site_fract_x
_atom_site_fract_y
_atom_site_fract_z
_atom_site_U_iso_or_equiv
_atom_site_adp_type
_atom_site_occupancy
_atom_site_site_symmetry_order
_atom_site_calc_flag
_atom_site_refinement_flags_posn
_atom_site_refinement_flags_adp
_atom_site_refinement_flags_occupancy
_atom_site_disorder_assembly
_atom_site_disorder_group
Au1 Au 0.81528(2) 0.93122(2) -0.08002(2) 0.04267(9) Uani 1 1 d . . . . .
Au2 Au 1.53184(2) 0.13288(2) 0.27068(2) 0.04071(9) Uani 1 1 d . . . . .
Fe1 Fe 0.58872(7) 0.39430(6) 0.62947(5) 0.0539(3) Uani 1 1 d . . . . .
Cl1 Cl 0.66124(12) 0.93875(13) -0.15161(10) 0.0668(6) Uani 1 1 d . . . . .
Cl2 Cl 1.57690(15) 0.00122(13) 0.28515(12) 0.0816(7) Uani 1 1 d . . . . .
P1 P 0.79479(10) 0.92427(10) 0.00989(8) 0.0347(4) Uani 1 1 d . . . . .
P2 P 1.51092(11) 0.13773(10) 0.36061(9) 0.0399(4) Uani 1 1 d . . . . .
P3 P 0.44558(11) 0.86965(10) -0.18095(9) 0.0394(4) Uani 1 1 d D U . . .
P4 P 1.13820(11) 0.04170(11) 0.15590(9) 0.0409(5) Uani 1 1 d D U . . .
C1 C 0.9336(4) 0.4304(4) 0.4147(3) 0.0389(16) Uani 1 1 d . . . . .
C2 C 0.9297(4) 0.4812(4) 0.3794(3) 0.0486(19) Uani 1 1 d . . . . .
H2 H 0.894339 0.503454 0.379023 0.058 Uiso 1 1 calc R U . . .
C3 C 0.9761(4) 0.5014(4) 0.3438(4) 0.0499(19) Uani 1 1 d . . . . .
C4 C 1.0299(4) 0.4708(4) 0.3464(3) 0.0431(17) Uani 1 1 d . . . . .
H4 H 1.062264 0.483881 0.323325 0.052 Uiso 1 1 calc R U . . .
C5 C 1.0366(4) 0.4204(4) 0.3832(3) 0.0361(15) Uani 1 1 d . . . . .
C6 C 0.9875(4) 0.4001(4) 0.4161(3) 0.0407(17) Uani 1 1 d . . . . .
H6 H 0.991160 0.364880 0.439914 0.049 Uiso 1 1 calc R U . . .
C7 C 0.8837(4) 0.4102(4) 0.4522(3) 0.0383(16) Uani 1 1 d . . . . .
C8 C 0.8831(5) 0.3567(5) 0.4849(5) 0.081(3) Uani 1 1 d . . . . .
H8 H 0.913169 0.329767 0.482169 0.097 Uiso 1 1 calc R U . . .
C9 C 0.8398(5) 0.3409(5) 0.5217(4) 0.080(3) Uani 1 1 d . . . . .
H9 H 0.839577 0.302784 0.542709 0.096 Uiso 1 1 calc R U . . .
C10 C 0.7972(4) 0.3798(4) 0.5281(3) 0.0454(18) Uani 1 1 d . . . . .
C11 C 0.7962(4) 0.4309(4) 0.4942(3) 0.0502(19) Uani 1 1 d . . . . .
H11 H 0.766104 0.457881 0.496770 0.060 Uiso 1 1 calc R U . . .
C12 C 0.8364(4) 0.4449(4) 0.4569(3) 0.052(2) Uani 1 1 d . . . . .
H12 H 0.831809 0.479873 0.433035 0.062 Uiso 1 1 calc R U . . .
C13 C 0.7585(4) 0.3676(4) 0.5726(3) 0.0494(19) Uani 1 1 d . . . . .
H13 H 0.746507 0.321899 0.584430 0.059 Uiso 1 1 calc R U . . .
C14 C 0.7395(4) 0.4157(4) 0.5970(3) 0.0513(19) Uani 1 1 d . . . . .
H14 H 0.749013 0.459931 0.583117 0.062 Uiso 1 1 calc R U . . .
C15 C 0.7052(5) 0.4072(5) 0.6434(4) 0.057(2) Uani 1 1 d . . . . .
C16 C 0.7126(5) 0.4693(6) 0.6840(4) 0.080(3) Uani 1 1 d . . . . .
H16 H 0.739000 0.520772 0.685101 0.096 Uiso 1 1 calc R U . . .
C17 C 0.6736(6) 0.4398(7) 0.7218(4) 0.098(3) Uani 1 1 d . . . . .
H17 H 0.668559 0.468290 0.753184 0.118 Uiso 1 1 calc R U . . .
C18 C 0.6433(6) 0.3626(7) 0.7063(5) 0.093(3) Uani 1 1 d . . . . .
H18 H 0.615282 0.329248 0.725663 0.111 Uiso 1 1 calc R U . . .
C19 C 0.6616(5) 0.3419(5) 0.6565(4) 0.066(2) Uani 1 1 d . . . . .
H19 H 0.646594 0.292175 0.635643 0.079 Uiso 1 1 calc R U . . .
C20 C 0.9670(5) 0.5530(4) 0.3047(4) 0.058(2) Uani 1 1 d . . . . .
C21 C 1.0388(6) 0.6030(5) 0.2986(5) 0.093(3) Uani 1 1 d . . . . .
H21 H 1.091517 0.602902 0.320192 0.112 Uiso 1 1 calc R U . . .
C22 C 1.0320(6) 0.6528(5) 0.2606(5) 0.102(4) Uani 1 1 d . . . . .
H22 H 1.079782 0.686199 0.256323 0.122 Uiso 1 1 calc R U . . .
C23 C 0.9508(5) 0.6523(5) 0.2281(4) 0.077(3) Uani 1 1 d . . . . .
C24 C 0.8930(5) 0.6152(4) 0.2466(4) 0.068(3) Uani 1 1 d . . . . .
H24 H 0.843673 0.621759 0.233472 0.082 Uiso 1 1 calc R U . . .
C25 C 0.9015(5) 0.5672(5) 0.2841(4) 0.075(3) Uani 1 1 d . . . . .
H25 H 0.857664 0.542936 0.295907 0.090 Uiso 1 1 calc R U . . .
C26 C 0.9428(6) 0.7046(6) 0.1904(5) 0.095(4) Uani 1 1 d . . . . .
H26 H 0.991974 0.734515 0.186076 0.114 Uiso 1 1 calc R U . . .
C27 C 0.8817(5) 0.7159(5) 0.1633(4) 0.066(3) Uani 1 1 d . . . . .
H27 H 0.832875 0.683333 0.166894 0.079 Uiso 1 1 calc R U . . .
C28 C 0.8675(4) 0.7690(4) 0.1264(4) 0.0481(19) Uani 1 1 d . . . . .
C29 C 0.8492(4) 0.8225(4) 0.1522(3) 0.051(2) Uani 1 1 d . . . . .
C30 C 0.8289(4) 0.8695(4) 0.1178(3) 0.0449(18) Uani 1 1 d . . . . .
H30 H 0.815428 0.904560 0.135139 0.054 Uiso 1 1 calc R U . . .
C31 C 0.8279(4) 0.8663(4) 0.0571(3) 0.0394(17) Uani 1 1 d . . . . .
C32 C 0.8474(4) 0.8144(4) 0.0331(3) 0.0415(17) Uani 1 1 d . . . . .
H32 H 0.847518 0.811807 -0.007486 0.050 Uiso 1 1 calc R U . . .
C33 C 0.8670(4) 0.7658(4) 0.0672(4) 0.0468(18) Uani 1 1 d . . . . .
C34 C 0.8496(6) 0.8300(5) 0.2180(4) 0.080(2) Uani 0.795(11) 1 d D U P A 1
H34A H 0.823461 0.779394 0.223789 0.096 Uiso 0.795(11) 1 calc R U P A 1
H34B H 0.816276 0.855892 0.221007 0.096 Uiso 0.795(11) 1 calc R U P A 1
C35 C 0.9441(7) 0.8768(6) 0.2720(5) 0.090(4) Uani 0.795(11) 1 d D U P A 1
H35A H 0.944414 0.886932 0.313727 0.135 Uiso 0.795(11) 1 calc R U P A 1
H35B H 0.971521 0.924638 0.263378 0.135 Uiso 0.795(11) 1 calc R U P A 1
H35C H 0.974879 0.847928 0.272315 0.135 Uiso 0.795(11) 1 calc R U P A 1
C36 C 0.8873(6) 0.7107(5) 0.0368(4) 0.073(2) Uani 0.579(12) 1 d D U P B 1
H36A H 0.914130 0.734410 0.010441 0.088 Uiso 0.579(12) 1 calc R U P B 1
H36B H 0.929796 0.703059 0.071570 0.088 Uiso 0.579(12) 1 calc R U P B 1
C37 C 0.8166(10) 0.6363(8) -0.0033(7) 0.090(5) Uani 0.579(12) 1 d D U P B 1
H37A H 0.837747 0.605994 -0.019812 0.136 Uiso 0.579(12) 1 calc R U P B 1
H37B H 0.774761 0.642324 -0.039239 0.136 Uiso 0.579(12) 1 calc R U P B 1
H37C H 0.790108 0.610991 0.022209 0.136 Uiso 0.579(12) 1 calc R U P B 1
C834 C 0.8496(6) 0.8300(5) 0.2180(4) 0.080(2) Uani 0.205(11) 1 d D U P A 2
H34C H 0.871407 0.883570 0.239687 0.096 Uiso 0.205(11) 1 calc R U P A 2
H34D H 0.886780 0.811140 0.245231 0.096 Uiso 0.205(11) 1 calc R U P A 2
C835 C 0.7569(15) 0.7829(19) 0.2080(18) 0.078(8) Uani 0.205(11) 1 d D U P A 2
H35D H 0.756112 0.787106 0.249608 0.117 Uiso 0.205(11) 1 calc R U P A 2
H35E H 0.720657 0.802100 0.181283 0.117 Uiso 0.205(11) 1 calc R U P A 2
H35F H 0.735979 0.729907 0.186809 0.117 Uiso 0.205(11) 1 calc R U P A 2
C836 C 0.8873(6) 0.7107(5) 0.0368(4) 0.073(2) Uani 0.421(12) 1 d D U P B 2
H36C H 0.877347 0.668759 0.056809 0.088 Uiso 0.421(12) 1 calc R U P B 2
H36D H 0.845333 0.689174 -0.008870 0.088 Uiso 0.421(12) 1 calc R U P B 2
C837 C 0.9685(12) 0.7354(11) 0.0395(10) 0.082(5) Uani 0.421(12) 1 d D U P B 2
H37D H 1.011074 0.751625 0.084135 0.123 Uiso 0.421(12) 1 calc R U P B 2
H37E H 0.980816 0.777659 0.020778 0.123 Uiso 0.421(12) 1 calc R U P B 2
H37F H 0.969721 0.693895 0.015264 0.123 Uiso 0.421(12) 1 calc R U P B 2
C38 C 0.6869(4) 0.8984(4) -0.0024(3) 0.0409(17) Uani 1 1 d . . . . .
H38A H 0.646740 0.878243 -0.048506 0.049 Uiso 1 1 calc R U . . .
H38B H 0.668693 0.860197 0.019708 0.049 Uiso 1 1 calc R U . . .
C39 C 0.6920(5) 0.9724(5) 0.0268(4) 0.081(3) Uani 1 1 d . . . . .
H39A H 0.677472 0.997354 -0.007102 0.097 Uiso 1 1 calc R U . . .
H39B H 0.649894 0.961269 0.043713 0.097 Uiso 1 1 calc R U . . .
C40 C 0.7746(5) 1.0225(5) 0.0773(4) 0.070(2) Uani 1 1 d . . . . .
H40A H 0.778689 1.010039 0.117877 0.084 Uiso 1 1 calc R U . . .
H40B H 0.782743 1.074820 0.082529 0.084 Uiso 1 1 calc R U . . .
C41 C 0.8435(4) 1.0179(4) 0.0646(3) 0.0510(19) Uani 1 1 d . . . . .
H41A H 0.890829 1.024270 0.104870 0.061 Uiso 1 1 calc R U . . .
H41B H 0.865537 1.057466 0.044758 0.061 Uiso 1 1 calc R U . . .
C42 C 1.0950(4) 0.3893(4) 0.3865(3) 0.0358(16) Uani 1 1 d . . . . .
C43 C 1.1077(4) 0.3721(4) 0.3341(3) 0.0405(17) Uani 1 1 d . . . . .
H43 H 1.077611 0.379879 0.294952 0.049 Uiso 1 1 calc R U . . .
C44 C 1.1636(4) 0.3439(4) 0.3379(3) 0.0404(17) Uani 1 1 d . . . . .
H44 H 1.170676 0.331933 0.301018 0.048 Uiso 1 1 calc R U . . .
C45 C 1.2100(4) 0.3325(4) 0.3948(3) 0.0405(17) Uani 1 1 d . . . . .
C46 C 1.1984(4) 0.3516(4) 0.4469(3) 0.0497(19) Uani 1 1 d . . . . .
H46 H 1.230487 0.345976 0.486474 0.060 Uiso 1 1 calc R U . . .
C47 C 1.1415(4) 0.3788(4) 0.4439(3) 0.0442(18) Uani 1 1 d . . . . .
H47 H 1.134191 0.390354 0.480730 0.053 Uiso 1 1 calc R U . . .
C48 C 1.2669(4) 0.3002(4) 0.3979(3) 0.0410(17) Uani 1 1 d . . . . .
H48 H 1.314201 0.314782 0.438188 0.049 Uiso 1 1 calc R U . . .
C49 C 1.2594(4) 0.2530(4) 0.3505(3) 0.0430(18) Uani 1 1 d . . . . .
H49 H 1.211078 0.236741 0.310506 0.052 Uiso 1 1 calc R U . . .
C50 C 1.3193(4) 0.2233(4) 0.3540(3) 0.0423(17) Uani 1 1 d . . . . .
C51 C 1.3553(4) 0.2353(4) 0.3117(3) 0.0436(18) Uani 1 1 d . . . . .
C52 C 1.4094(4) 0.2057(4) 0.3131(3) 0.0419(17) Uani 1 1 d . . . . .
H52 H 1.431305 0.211527 0.282768 0.050 Uiso 1 1 calc R U . . .
C53 C 1.4328(4) 0.1680(4) 0.3571(3) 0.0380(16) Uani 1 1 d . . . . .
C54 C 1.3958(4) 0.1547(4) 0.3983(3) 0.0390(17) Uani 1 1 d . . . . .
H54 H 1.410369 0.127906 0.428170 0.047 Uiso 1 1 calc R U . . .
C55 C 1.3379(4) 0.1800(4) 0.3963(3) 0.0440(17) Uani 1 1 d . . . . .
C56 C 1.3327(4) 0.2759(4) 0.2624(3) 0.0460(19) Uani 1 1 d . . . . .
H56A H 1.271142 0.259253 0.243556 0.055 Uiso 1 1 calc R U . . .
H56B H 1.345858 0.262093 0.227540 0.055 Uiso 1 1 calc R U . . .
C57 C 1.3804(5) 0.3613(4) 0.2905(4) 0.061(2) Uani 1 1 d . . . . .
H57A H 1.365028 0.385202 0.256578 0.091 Uiso 1 1 calc R U . . .
H57B H 1.441491 0.378096 0.309580 0.091 Uiso 1 1 calc R U . . .
H57C H 1.365430 0.375540 0.323561 0.091 Uiso 1 1 calc R U . . .
C58 C 1.2915(4) 0.1563(4) 0.4373(3) 0.0468(19) Uani 1 1 d . . . . .
H58A H 1.325307 0.143087 0.473519 0.056 Uiso 1 1 calc R U . . .
H58B H 1.285217 0.198864 0.454997 0.056 Uiso 1 1 calc R U . . .
C59 C 1.2050(5) 0.0892(5) 0.3978(4) 0.073(3) Uani 1 1 d . . . . .
H59A H 1.176647 0.074487 0.424939 0.109 Uiso 1 1 calc R U . . .
H59B H 1.211337 0.046927 0.380402 0.109 Uiso 1 1 calc R U . . .
H59C H 1.171126 0.102624 0.362554 0.109 Uiso 1 1 calc R U . . .
C60 C 1.4854(5) 0.0517(4) 0.3870(4) 0.062(2) Uani 1 1 d . . . . .
H60A H 1.426029 0.028263 0.380313 0.075 Uiso 1 1 calc R U . . .
H60B H 1.493865 0.014693 0.363344 0.075 Uiso 1 1 calc R U . . .
C61 C 1.5462(6) 0.0779(6) 0.4577(4) 0.086(3) Uani 1 1 d . . . . .
H61A H 1.520229 0.091230 0.483109 0.103 Uiso 1 1 calc R U . . .
H61B H 1.558283 0.036629 0.470601 0.103 Uiso 1 1 calc R U . . .
C62 C 1.6251(6) 0.1435(6) 0.4706(5) 0.099(3) Uani 1 1 d . . . . .
H62A H 1.659296 0.127261 0.455866 0.119 Uiso 1 1 calc R U . . .
H62B H 1.658458 0.168385 0.517213 0.119 Uiso 1 1 calc R U . . .
C63 C 1.6052(4) 0.1982(4) 0.4360(3) 0.0516(19) Uani 1 1 d . . . . .
H63A H 1.652838 0.230381 0.427970 0.062 Uiso 1 1 calc R U . . .
H63B H 1.593393 0.230789 0.461184 0.062 Uiso 1 1 calc R U . . .
C64 C 0.6709(4) 0.4332(4) 0.2575(3) 0.0383(16) Uani 1 1 d . . . . .
C65 C 0.6550(4) 0.4770(4) 0.2184(3) 0.0433(18) Uani 1 1 d . . . . .
H65 H 0.630575 0.507149 0.226888 0.052 Uiso 1 1 calc R U . . .
C66 C 0.6735(4) 0.4790(4) 0.1659(3) 0.0457(18) Uani 1 1 d . . . . .
C67 C 0.7107(4) 0.4350(4) 0.1556(3) 0.051(2) Uani 1 1 d . . . . .
H67 H 0.724372 0.435686 0.120751 0.061 Uiso 1 1 calc R U . . .
C68 C 0.7284(4) 0.3902(4) 0.1950(3) 0.0408(17) Uani 1 1 d . . . . .
C69 C 0.7067(4) 0.3892(4) 0.2453(3) 0.0419(17) Uani 1 1 d . . . . .
H69 H 0.716601 0.357749 0.271798 0.050 Uiso 1 1 calc R U . . .
C70 C 0.6488(4) 0.4326(4) 0.3116(3) 0.0407(17) Uani 1 1 d . . . . .
C71 C 0.6176(4) 0.3678(4) 0.3301(3) 0.0385(16) Uani 1 1 d . . . . .
H71 H 0.611031 0.322068 0.308231 0.046 Uiso 1 1 calc R U . . .
C72 C 0.5960(4) 0.3690(4) 0.3794(3) 0.0425(17) Uani 1 1 d . . . . .
H72 H 0.575865 0.324019 0.391466 0.051 Uiso 1 1 calc R U . . .
C73 C 0.6028(5) 0.4335(4) 0.4121(3) 0.0500(19) Uani 1 1 d . . . . .
C74 C 0.6373(5) 0.4989(4) 0.3952(3) 0.055(2) Uani 1 1 d . . . . .
H74 H 0.645942 0.545026 0.418227 0.066 Uiso 1 1 calc R U . . .
C75 C 0.6591(4) 0.4984(4) 0.3461(3) 0.0470(18) Uani 1 1 d . . . . .
H75 H 0.681686 0.543970 0.335449 0.056 Uiso 1 1 calc R U . . .
C76 C 0.5783(5) 0.4365(5) 0.4647(4) 0.058(2) Uani 1 1 d . . . . .
H76 H 0.589812 0.484718 0.486182 0.070 Uiso 1 1 calc R U . . .
C77 C 0.5430(5) 0.3806(5) 0.4843(3) 0.055(2) Uani 1 1 d . . . . .
H77 H 0.531556 0.332271 0.463121 0.066 Uiso 1 1 calc R U . . .
C78 C 0.5192(5) 0.3851(5) 0.5360(4) 0.062(2) Uani 1 1 d . . . . .
C79 C 0.5313(6) 0.4483(5) 0.5769(4) 0.081(3) Uani 1 1 d . . . . .
H79 H 0.556634 0.498462 0.574459 0.097 Uiso 1 1 calc R U . . .
C80 C 0.5020(7) 0.4282(7) 0.6205(5) 0.100(4) Uani 1 1 d . . . . .
H80 H 0.505629 0.461270 0.654265 0.120 Uiso 1 1 calc R U . . .
C81 C 0.4651(6) 0.3489(7) 0.6059(4) 0.089(3) Uani 1 1 d . . . . .
H81 H 0.438389 0.318960 0.627775 0.107 Uiso 1 1 calc R U . . .
C82 C 0.4746(5) 0.3216(5) 0.5537(4) 0.070(2) Uani 1 1 d . . . . .
H82 H 0.454942 0.270244 0.533646 0.083 Uiso 1 1 calc R U . . .
C83 C 0.6561(4) 0.5279(4) 0.1255(4) 0.0487(16) Uani 0.712(6) 1 d . U P C 1
C84 C 0.6350(6) 0.5150(6) 0.0648(5) 0.046(2) Uani 0.712(6) 1 d . U P C 1
H84 H 0.634539 0.471855 0.044141 0.055 Uiso 0.712(6) 1 calc R U P C 1
C85 C 0.6130(6) 0.5605(6) 0.0280(5) 0.048(2) Uani 0.712(6) 1 d . U P C 1
H85 H 0.594365 0.544582 -0.016766 0.058 Uiso 0.712(6) 1 calc R U P C 1
C86 C 0.6165(4) 0.6216(4) 0.0508(4) 0.0558(18) Uani 0.712(6) 1 d . U P C 1
C87 C 0.6509(6) 0.6498(6) 0.1243(5) 0.053(2) Uani 0.712(6) 1 d . U P C 1
H87 H 0.658686 0.697091 0.144346 0.063 Uiso 0.712(6) 1 calc R U P C 1
C88 C 0.6695(6) 0.6021(5) 0.1589(5) 0.049(2) Uani 0.712(6) 1 d . U P C 1
H88 H 0.690896 0.616434 0.204136 0.058 Uiso 0.712(6) 1 calc R U P C 1
C883 C 0.6561(4) 0.5279(4) 0.1255(4) 0.0487(16) Uani 0.288(6) 1 d . U P C 2
C884 C 0.6992(14) 0.5514(11) 0.0910(9) 0.045(4) Uani 0.288(6) 1 d . U P C 2
H84F H 0.740272 0.536175 0.091918 0.054 Uiso 0.288(6) 1 calc R U P C 2
C885 C 0.6820(12) 0.5981(11) 0.0545(9) 0.039(4) Uani 0.288(6) 1 d . U P C 2
H85F H 0.712930 0.615851 0.030995 0.046 Uiso 0.288(6) 1 calc R U P C 2
C886 C 0.6165(4) 0.6216(4) 0.0508(4) 0.0558(18) Uani 0.288(6) 1 d . U P C 2
C887 C 0.5686(12) 0.5819(11) 0.0771(9) 0.044(4) Uani 0.288(6) 1 d . U P C 2
H87F H 0.518394 0.585354 0.069909 0.053 Uiso 0.288(6) 1 calc R U P C 2
C888 C 0.5881(12) 0.5364(11) 0.1138(9) 0.041(4) Uani 0.288(6) 1 d . U P C 2
H88F H 0.551474 0.510379 0.131204 0.050 Uiso 0.288(6) 1 calc R U P C 2
C89 C 0.5938(5) 0.6720(4) 0.0155(4) 0.069(3) Uani 1 1 d . . . . .
H89 H 0.631034 0.724220 0.035536 0.083 Uiso 1 1 calc R U . C 1
C90 C 0.5343(5) 0.6566(4) -0.0356(4) 0.064(2) Uani 1 1 d . . . . .
H90 H 0.497908 0.604264 -0.055773 0.076 Uiso 1 1 calc R U . . .
C91 C 0.5095(4) 0.7072(4) -0.0718(3) 0.0427(18) Uani 1 1 d . . . . .
C92 C 0.4743(4) 0.7485(4) -0.0507(3) 0.0447(18) Uani 1 1 d . . . . .
C93 C 0.4544(4) 0.7968(4) -0.0847(3) 0.0464(18) Uani 1 1 d . . . . .
H93 H 0.430428 0.824428 -0.071258 0.056 Uiso 1 1 calc R U . . .
C94 C 0.4689(4) 0.8056(4) -0.1381(3) 0.0360(16) Uani 1 1 d . . . . .
C95 C 0.5012(4) 0.7634(3) -0.1576(3) 0.0362(16) Uani 1 1 d . . . . .
H95 H 0.509046 0.767617 -0.194985 0.043 Uiso 1 1 calc R U . . .
C96 C 0.5228(4) 0.7151(4) -0.1256(3) 0.0409(17) Uani 1 1 d . . . . .
C97 C 0.4572(5) 0.7415(5) 0.0068(4) 0.072(2) Uani 0.621(11) 1 d D U P D 1
H97A H 0.403523 0.743361 -0.002649 0.086 Uiso 0.621(11) 1 calc R U P D 1
H97B H 0.448997 0.691402 0.012921 0.086 Uiso 0.621(11) 1 calc R U P D 1
C98 C 0.5250(9) 0.8005(8) 0.0685(6) 0.082(4) Uani 0.621(11) 1 d D U P D 1
H98A H 0.575249 0.792724 0.083168 0.122 Uiso 0.621(11) 1 calc R U P D 1
H98B H 0.504222 0.796808 0.100878 0.122 Uiso 0.621(11) 1 calc R U P D 1
H98C H 0.539684 0.850596 0.061591 0.122 Uiso 0.621(11) 1 calc R U P D 1
C897 C 0.4572(5) 0.7415(5) 0.0068(4) 0.072(2) Uani 0.379(11) 1 d D U P D 2
H97C H 0.412584 0.689504 -0.003443 0.086 Uiso 0.379(11) 1 calc R U P D 2
H97D H 0.509213 0.747336 0.042586 0.086 Uiso 0.379(11) 1 calc R U P D 2
C898 C 0.4314(14) 0.7931(11) 0.0300(10) 0.065(5) Uani 0.379(11) 1 d D U P D 2
H98D H 0.467912 0.844530 0.032037 0.097 Uiso 0.379(11) 1 calc R U P D 2
H98E H 0.436569 0.790763 0.072836 0.097 Uiso 0.379(11) 1 calc R U P D 2
H98F H 0.372507 0.778498 0.000810 0.097 Uiso 0.379(11) 1 calc R U P D 2
C99 C 0.5609(4) 0.6733(4) -0.1489(3) 0.0450(18) Uani 1 1 d . . . . .
H99A H 0.541529 0.666469 -0.195478 0.054 Uiso 1 1 calc R U . . .
H99B H 0.541092 0.622787 -0.141839 0.054 Uiso 1 1 calc R U . . .
C100 C 0.6564(4) 0.7149(4) -0.1148(3) 0.053(2) Uani 1 1 d . . . . .
H10A H 0.679117 0.688327 -0.133527 0.080 Uiso 1 1 calc R U . . .
H10B H 0.675890 0.717378 -0.069294 0.080 Uiso 1 1 calc R U . . .
H10C H 0.676035 0.766135 -0.119432 0.080 Uiso 1 1 calc R U . . .
C101 C 0.3369(8) 0.8467(8) -0.1959(12) 0.048(2) Uani 0.578(19) 1 d D U P E 1
H10D H 0.297270 0.824450 -0.242078 0.058 Uiso 0.578(19) 1 calc R U P E 1
H10E H 0.317180 0.811590 -0.171991 0.058 Uiso 0.578(19) 1 calc R U P E 1
C102 C 0.3461(9) 0.9234(8) -0.1711(10) 0.073(4) Uani 0.578(19) 1 d D U P E 1
H10F H 0.347452 0.951842 -0.203268 0.088 Uiso 0.578(19) 1 calc R U P E 1
H10G H 0.297235 0.917422 -0.163155 0.088 Uiso 0.578(19) 1 calc R U P E 1
C103 C 0.4275(11) 0.9660(11) -0.1094(7) 0.067(4) Uani 0.578(19) 1 d D U P E 1
H10H H 0.423408 0.941927 -0.075121 0.080 Uiso 0.578(19) 1 calc R U P E 1
H10I H 0.439172 1.018818 -0.095400 0.080 Uiso 0.578(19) 1 calc R U P E 1
C104 C 0.4974(10) 0.9636(11) -0.1238(14) 0.050(2) Uani 0.578(19) 1 d D U P E 1
H10J H 0.545305 0.969088 -0.084375 0.059 Uiso 0.578(19) 1 calc R U P E 1
H10K H 0.518503 1.004052 -0.143165 0.059 Uiso 0.578(19) 1 calc R U P E 1
C901 C 0.3461(10) 0.8663(14) -0.1862(15) 0.048(2) Uani 0.422(19) 1 d D U P E 2
H10L H 0.313810 0.871660 -0.228087 0.058 Uiso 0.422(19) 1 calc R U P E 2
H10M H 0.310634 0.817434 -0.182007 0.058 Uiso 0.422(19) 1 calc R U P E 2
C902 C 0.3682(14) 0.9301(10) -0.1327(12) 0.049(4) Uani 0.422(19) 1 d D U P E 2
H10N H 0.369188 0.912285 -0.094617 0.059 Uiso 0.422(19) 1 calc R U P E 2
H10O H 0.324845 0.947767 -0.146284 0.059 Uiso 0.422(19) 1 calc R U P E 2
C903 C 0.4540(12) 0.9941(12) -0.1161(12) 0.063(5) Uani 0.422(19) 1 d D U P E 2
H10P H 0.478465 1.026546 -0.072260 0.076 Uiso 0.422(19) 1 calc R U P E 2
H10Q H 0.447788 1.025269 -0.146124 0.076 Uiso 0.422(19) 1 calc R U P E 2
C904 C 0.5135(13) 0.9633(15) -0.1202(19) 0.050(2) Uani 0.422(19) 1 d D U P E 2
H10R H 0.545568 0.958104 -0.078178 0.059 Uiso 0.422(19) 1 calc R U P E 2
H10S H 0.554217 0.997616 -0.133369 0.059 Uiso 0.422(19) 1 calc R U P E 2
C105 C 0.7722(4) 0.3472(4) 0.1854(3) 0.0436(18) Uani 1 1 d . . . . .
C106 C 0.7664(5) 0.3233(4) 0.1262(4) 0.058(2) Uani 1 1 d . . . . .
H106 H 0.731945 0.332818 0.090200 0.069 Uiso 1 1 calc R U . . .
C107 C 0.8105(4) 0.2852(4) 0.1185(3) 0.053(2) Uani 1 1 d . . . . .
H107 H 0.805098 0.269104 0.077122 0.064 Uiso 1 1 calc R U . . .
C108 C 0.8624(4) 0.2702(4) 0.1699(3) 0.0395(17) Uani 1 1 d . . . . .
C109 C 0.8672(4) 0.2954(4) 0.2296(3) 0.0417(17) Uani 1 1 d . . . . .
H109 H 0.901523 0.286466 0.266216 0.050 Uiso 1 1 calc R U . . .
C110 C 0.8236(4) 0.3322(3) 0.2359(3) 0.0362(16) Uani 1 1 d . . . . .
H110 H 0.828904 0.348575 0.277209 0.043 Uiso 1 1 calc R U . . .
C111 C 0.9092(4) 0.2331(4) 0.1598(3) 0.0419(17) Uani 1 1 d . . . . .
H111 H 0.901896 0.219361 0.117344 0.050 Uiso 1 1 calc R U . . .
C112 C 0.9620(4) 0.2164(4) 0.2048(3) 0.0435(17) Uani 1 1 d . . . . .
H112 H 0.968767 0.230072 0.247043 0.052 Uiso 1 1 calc R U . . .
C113 C 1.0104(4) 0.1791(4) 0.1957(3) 0.0370(16) Uani 1 1 d . . . . .
C114 C 1.0546(4) 0.1994(4) 0.1602(3) 0.0435(17) Uani 1 1 d . . . . .
C115 C 1.0930(4) 0.1575(4) 0.1493(3) 0.0454(18) Uani 1 1 d . . . . .
H115 H 1.121668 0.170378 0.123602 0.054 Uiso 1 1 calc R U . . .
C116 C 1.0913(4) 0.0974(4) 0.1745(3) 0.0395(16) Uani 1 1 d . . . . .
C117 C 1.0504(4) 0.0813(4) 0.2138(3) 0.0433(17) Uani 1 1 d . . . . .
H117 H 1.050677 0.042349 0.233648 0.052 Uiso 1 1 calc R U . . .
C118 C 1.0093(4) 0.1214(4) 0.2241(3) 0.0422(17) Uani 1 1 d . . . . .
C119 C 1.0670(4) 0.2673(4) 0.1337(4) 0.057(2) Uani 1 1 d . . . . .
H11A H 1.033662 0.248803 0.086566 0.068 Uiso 1 1 calc R U . . .
H11B H 1.043294 0.295790 0.150002 0.068 Uiso 1 1 calc R U . . .
C120 C 1.1550(5) 0.3196(4) 0.1494(4) 0.063(2) Uani 1 1 d . . . . .
H12A H 1.190771 0.332140 0.195401 0.095 Uiso 1 1 calc R U . . .
H12B H 1.157512 0.365780 0.137749 0.095 Uiso 1 1 calc R U . . .
H12C H 1.175178 0.295829 0.125461 0.095 Uiso 1 1 calc R U . . .
C121 C 0.9634(5) 0.0981(4) 0.2656(4) 0.055(2) Uani 1 1 d . . . . .
H12D H 0.910239 0.102086 0.247189 0.066 Uiso 1 1 calc R U . . .
H12E H 0.948034 0.044659 0.264102 0.066 Uiso 1 1 calc R U . . .
C122 C 1.0146(5) 0.1447(6) 0.3339(4) 0.088(3) Uani 1 1 d . . . . .
H12F H 0.983873 0.124106 0.358443 0.132 Uiso 1 1 calc R U . . .
H12G H 1.024442 0.196720 0.336246 0.132 Uiso 1 1 calc R U . . .
H12H H 1.068999 0.143827 0.351734 0.132 Uiso 1 1 calc R U . . .
C123 C 1.2175(15) 0.0448(10) 0.2302(11) 0.047(3) Uani 0.55(2) 1 d D U P F 1
H12I H 1.274830 0.070941 0.232942 0.056 Uiso 0.55(2) 1 calc R U P F 1
H12J H 1.216722 0.070884 0.267571 0.056 Uiso 0.55(2) 1 calc R U P F 1
C124 C 1.1921(8) -0.0383(8) 0.2273(8) 0.048(3) Uani 0.55(2) 1 d D U P F 1
H12K H 1.214970 -0.057562 0.202238 0.057 Uiso 0.55(2) 1 calc R U P F 1
H12L H 1.217381 -0.042580 0.271236 0.057 Uiso 0.55(2) 1 calc R U P F 1
C125 C 1.0971(8) -0.0860(10) 0.1972(11) 0.060(4) Uani 0.55(2) 1 d D U P F 1
H12M H 1.080785 -0.140016 0.182674 0.072 Uiso 0.55(2) 1 calc R U P F 1
H12N H 1.074615 -0.079357 0.227697 0.072 Uiso 0.55(2) 1 calc R U P F 1
C126 C 1.0650(13) -0.0569(8) 0.1412(10) 0.047(2) Uani 0.55(2) 1 d D U P F 1
H12O H 1.008919 -0.061550 0.133625 0.056 Uiso 0.55(2) 1 calc R U P F 1
H12P H 1.058080 -0.087773 0.102250 0.056 Uiso 0.55(2) 1 calc R U P F 1
C923 C 1.2061(18) 0.0355(14) 0.2313(13) 0.047(3) Uani 0.45(2) 1 d D U P F 2
H12Q H 1.260801 0.043932 0.232293 0.056 Uiso 0.45(2) 1 calc R U P F 2
H12R H 1.217291 0.074104 0.267438 0.056 Uiso 0.45(2) 1 calc R U P F 2
C924 C 1.1600(18) -0.0430(11) 0.2366(8) 0.059(5) Uani 0.45(2) 1 d D U P F 2
H12S H 1.200976 -0.059513 0.262069 0.071 Uiso 0.45(2) 1 calc R U P F 2
H12T H 1.123561 -0.043797 0.257311 0.071 Uiso 0.45(2) 1 calc R U P F 2
C925 C 1.1075(13) -0.0933(11) 0.1691(9) 0.062(5) Uani 0.45(2) 1 d D U P F 2
H12U H 1.066616 -0.142828 0.168367 0.075 Uiso 0.45(2) 1 calc R U P F 2
H12V H 1.144556 -0.101578 0.152522 0.075 Uiso 0.45(2) 1 calc R U P F 2
C926 C 1.0603(15) -0.0575(8) 0.1271(13) 0.047(2) Uani 0.45(2) 1 d D U P F 2
H12W H 1.009522 -0.064779 0.132631 0.056 Uiso 0.45(2) 1 calc R U P F 2
H12X H 1.042880 -0.078680 0.081383 0.056 Uiso 0.45(2) 1 calc R U P F 2

loop_
_atom_site_aniso_label
_atom_site_aniso_U_11
_atom_site_aniso_U_22
_atom_site_aniso_U_33
_atom_site_aniso_U_23
_atom_site_aniso_U_13
_atom_site_aniso_U_12
Au1 0.04596(17) 0.0560(2) 0.04614(19) 0.02628(16) 0.02563(15) 0.03493(16)
Au2 0.04682(17) 0.05179(19) 0.04250(18) 0.02462(15) 0.02455(15) 0.03369(16)
Fe1 0.0632(7) 0.0561(7) 0.0574(8) 0.0223(6) 0.0363(6) 0.0314(6)
Cl1 0.0566(12) 0.1007(17) 0.0657(14) 0.0393(13) 0.0311(11) 0.0503(13)
Cl2 0.1083(18) 0.0973(18) 0.114(2) 0.0719(16) 0.0766(17) 0.0818(16)
P1 0.0322(9) 0.0412(11) 0.0352(11) 0.0152(9) 0.0141(9) 0.0213(9)
P2 0.0455(11) 0.0463(12) 0.0409(11) 0.0206(10) 0.0215(9) 0.0296(10)
P3 0.0468(11) 0.0517(12) 0.0443(11) 0.0274(10) 0.0270(9) 0.0363(10)
P4 0.0370(10) 0.0517(12) 0.0504(12) 0.0245(10) 0.0244(9) 0.0288(10)
C1 0.043(4) 0.037(4) 0.037(4) 0.008(3) 0.014(3) 0.023(4)
C2 0.053(5) 0.048(5) 0.068(5) 0.027(4) 0.031(4) 0.038(4)
C3 0.053(5) 0.055(5) 0.059(5) 0.029(4) 0.030(4) 0.035(4)
C4 0.041(4) 0.048(5) 0.048(5) 0.019(4) 0.020(4) 0.026(4)
C5 0.037(4) 0.037(4) 0.032(4) 0.008(3) 0.012(3) 0.019(3)
C6 0.042(4) 0.045(4) 0.035(4) 0.015(3) 0.010(3) 0.026(4)
C7 0.037(4) 0.035(4) 0.044(4) 0.011(3) 0.014(3) 0.022(3)
C8 0.101(7) 0.083(7) 0.145(9) 0.072(7) 0.096(7) 0.075(6)
C9 0.098(7) 0.090(7) 0.126(8) 0.080(7) 0.082(7) 0.072(6)
C10 0.042(4) 0.048(5) 0.057(5) 0.018(4) 0.027(4) 0.025(4)
C11 0.058(5) 0.060(5) 0.054(5) 0.024(4) 0.026(4) 0.044(4)
C12 0.063(5) 0.068(6) 0.046(5) 0.030(4) 0.025(4) 0.046(5)
C13 0.037(4) 0.049(5) 0.055(5) 0.018(4) 0.014(4) 0.018(4)
C14 0.043(4) 0.059(5) 0.047(5) 0.018(4) 0.019(4) 0.020(4)
C15 0.058(5) 0.070(6) 0.051(5) 0.027(5) 0.029(4) 0.031(5)
C16 0.069(6) 0.087(7) 0.066(7) 0.013(6) 0.039(5) 0.014(6)
C17 0.085(7) 0.148(11) 0.055(7) 0.016(7) 0.039(6) 0.042(8)
C18 0.093(8) 0.118(9) 0.106(9) 0.076(8) 0.068(7) 0.055(8)
C19 0.063(5) 0.087(7) 0.078(7) 0.046(6) 0.044(5) 0.045(5)
C20 0.058(5) 0.058(5) 0.081(6) 0.044(5) 0.039(5) 0.036(5)
C21 0.082(7) 0.091(8) 0.129(9) 0.075(7) 0.042(7) 0.055(6)
C22 0.083(7) 0.102(8) 0.167(11) 0.090(8) 0.069(8) 0.063(7)
C23 0.078(6) 0.097(7) 0.109(8) 0.080(7) 0.059(6) 0.063(6)
C24 0.042(4) 0.067(6) 0.113(8) 0.055(6) 0.036(5) 0.035(5)
C25 0.057(5) 0.103(7) 0.120(8) 0.082(7) 0.059(6) 0.059(6)
C26 0.111(8) 0.127(9) 0.137(9) 0.106(8) 0.090(8) 0.090(8)
C27 0.060(5) 0.092(7) 0.084(7) 0.065(6) 0.047(5) 0.048(5)
C28 0.040(4) 0.047(5) 0.063(5) 0.026(4) 0.022(4) 0.025(4)
C29 0.048(4) 0.073(6) 0.047(5) 0.035(4) 0.024(4) 0.036(4)
C30 0.047(4) 0.059(5) 0.043(5) 0.024(4) 0.024(4) 0.033(4)
C31 0.037(4) 0.045(4) 0.042(4) 0.021(4) 0.014(3) 0.026(4)
C32 0.040(4) 0.050(5) 0.034(4) 0.018(4) 0.014(3) 0.020(4)
C33 0.046(4) 0.043(5) 0.055(5) 0.018(4) 0.021(4) 0.024(4)
C34 0.119(5) 0.108(5) 0.075(5) 0.059(4) 0.065(4) 0.082(5)
C35 0.143(9) 0.096(8) 0.067(7) 0.045(6) 0.061(7) 0.071(7)
C36 0.120(6) 0.075(5) 0.071(5) 0.042(4) 0.056(4) 0.070(4)
C37 0.127(11) 0.085(10) 0.075(10) 0.027(8) 0.042(8) 0.066(8)
C834 0.119(5) 0.108(5) 0.075(5) 0.059(4) 0.065(4) 0.082(5)
C835 0.114(13) 0.110(13) 0.087(13) 0.055(12) 0.078(11) 0.086(11)
C836 0.120(6) 0.075(5) 0.071(5) 0.042(4) 0.056(4) 0.070(4)
C837 0.116(11) 0.090(11) 0.091(11) 0.042(9) 0.073(9) 0.067(9)
C38 0.036(4) 0.054(5) 0.041(4) 0.018(4) 0.017(3) 0.027(4)
C39 0.054(5) 0.086(7) 0.094(8) -0.011(6) 0.021(5) 0.044(6)
C40 0.071(6) 0.052(6) 0.084(7) 0.005(5) 0.046(6) 0.017(5)
C41 0.050(4) 0.052(5) 0.048(5) 0.023(4) 0.014(4) 0.026(4)
C42 0.030(4) 0.041(4) 0.042(4) 0.020(3) 0.015(3) 0.022(3)
C43 0.037(4) 0.048(5) 0.041(4) 0.025(4) 0.018(3) 0.022(4)
C44 0.034(4) 0.048(5) 0.035(4) 0.014(4) 0.018(3) 0.014(4)
C45 0.029(4) 0.053(5) 0.041(4) 0.017(4) 0.016(3) 0.020(4)
C46 0.046(4) 0.074(6) 0.041(5) 0.025(4) 0.017(4) 0.039(4)
C47 0.041(4) 0.063(5) 0.038(4) 0.019(4) 0.016(4) 0.032(4)
C48 0.029(4) 0.059(5) 0.033(4) 0.017(4) 0.011(3) 0.021(4)
C49 0.031(4) 0.059(5) 0.045(5) 0.023(4) 0.018(4) 0.024(4)
C50 0.034(4) 0.054(5) 0.046(5) 0.015(4) 0.020(4) 0.024(4)
C51 0.036(4) 0.060(5) 0.047(5) 0.028(4) 0.021(4) 0.028(4)
C52 0.036(4) 0.058(5) 0.044(4) 0.020(4) 0.023(4) 0.028(4)
C53 0.034(4) 0.041(4) 0.038(4) 0.016(3) 0.015(3) 0.016(3)
C54 0.037(4) 0.055(5) 0.039(4) 0.022(4) 0.020(3) 0.030(4)
C55 0.042(4) 0.050(5) 0.043(5) 0.015(4) 0.024(4) 0.020(4)
C56 0.050(4) 0.075(6) 0.038(4) 0.031(4) 0.024(4) 0.044(4)
C57 0.066(5) 0.070(6) 0.068(6) 0.041(5) 0.030(5) 0.048(5)
C58 0.047(4) 0.063(5) 0.048(5) 0.031(4) 0.028(4) 0.032(4)
C59 0.054(5) 0.106(8) 0.069(6) 0.034(6) 0.040(5) 0.032(6)
C60 0.088(6) 0.068(6) 0.070(6) 0.041(5) 0.053(5) 0.050(5)
C61 0.110(8) 0.114(9) 0.076(7) 0.061(7) 0.051(7) 0.074(8)
C62 0.103(8) 0.121(10) 0.078(8) 0.048(7) 0.026(7) 0.066(8)
C63 0.053(5) 0.063(5) 0.047(5) 0.015(4) 0.017(4) 0.040(4)
C64 0.035(4) 0.040(4) 0.042(4) 0.017(3) 0.012(3) 0.024(4)
C65 0.041(4) 0.055(5) 0.053(5) 0.026(4) 0.027(4) 0.033(4)
C66 0.044(4) 0.062(5) 0.055(5) 0.034(4) 0.027(4) 0.039(4)
C67 0.051(5) 0.064(5) 0.058(5) 0.035(4) 0.031(4) 0.036(4)
C68 0.038(4) 0.044(4) 0.050(5) 0.024(4) 0.023(4) 0.023(4)
C69 0.035(4) 0.047(5) 0.043(4) 0.021(4) 0.012(3) 0.023(4)
C70 0.039(4) 0.054(5) 0.043(5) 0.025(4) 0.016(4) 0.033(4)
C71 0.033(4) 0.038(4) 0.037(4) 0.006(3) 0.009(3) 0.017(3)
C72 0.048(4) 0.037(4) 0.041(4) 0.019(4) 0.016(4) 0.021(4)
C73 0.066(5) 0.053(5) 0.047(5) 0.020(4) 0.026(4) 0.040(5)
C74 0.082(6) 0.048(5) 0.039(5) 0.015(4) 0.021(4) 0.040(5)
C75 0.051(5) 0.039(5) 0.047(5) 0.017(4) 0.018(4) 0.021(4)
C76 0.078(6) 0.068(6) 0.045(5) 0.020(4) 0.024(5) 0.053(5)
C77 0.065(5) 0.071(6) 0.047(5) 0.022(4) 0.025(4) 0.047(5)
C78 0.071(6) 0.080(7) 0.056(6) 0.021(5) 0.031(5) 0.052(5)
C79 0.129(9) 0.087(7) 0.077(7) 0.039(6) 0.058(7) 0.081(7)
C80 0.148(10) 0.147(11) 0.087(8) 0.050(8) 0.079(8) 0.117(10)
C81 0.072(6) 0.150(11) 0.065(7) 0.029(7) 0.045(6) 0.057(8)
C82 0.056(5) 0.089(7) 0.060(6) 0.014(5) 0.029(5) 0.030(5)
C83 0.050(3) 0.056(4) 0.064(4) 0.038(3) 0.032(3) 0.036(3)
C84 0.057(5) 0.054(5) 0.054(5) 0.028(4) 0.035(4) 0.038(4)
C85 0.055(5) 0.059(5) 0.053(5) 0.033(4) 0.032(4) 0.036(4)
C86 0.046(3) 0.065(4) 0.072(4) 0.046(4) 0.028(3) 0.032(3)
C87 0.045(5) 0.053(5) 0.071(6) 0.032(4) 0.026(4) 0.031(4)
C88 0.052(5) 0.056(5) 0.054(5) 0.031(4) 0.028(4) 0.034(4)
C883 0.050(3) 0.056(4) 0.064(4) 0.038(3) 0.032(3) 0.036(3)
C884 0.042(7) 0.051(7) 0.063(8) 0.042(6) 0.026(6) 0.035(6)
C885 0.029(6) 0.059(7) 0.062(7) 0.041(6) 0.036(6) 0.031(6)
C886 0.046(3) 0.065(4) 0.072(4) 0.046(4) 0.028(3) 0.032(3)
C887 0.043(7) 0.063(7) 0.066(7) 0.040(6) 0.041(6) 0.039(6)
C888 0.050(7) 0.061(7) 0.056(7) 0.043(6) 0.045(6) 0.040(6)
C89 0.040(4) 0.053(5) 0.087(7) 0.043(5) 0.007(5) 0.013(4)
C90 0.045(5) 0.045(5) 0.075(6) 0.033(5) 0.008(5) 0.012(4)
C91 0.023(3) 0.045(5) 0.056(5) 0.030(4) 0.013(3) 0.014(3)
C92 0.037(4) 0.054(5) 0.042(5) 0.028(4) 0.015(4) 0.020(4)
C93 0.039(4) 0.062(5) 0.047(5) 0.022(4) 0.018(4) 0.031(4)
C94 0.036(4) 0.040(4) 0.040(4) 0.018(3) 0.019(3) 0.022(3)
C95 0.032(4) 0.047(4) 0.035(4) 0.020(3) 0.012(3) 0.023(3)
C96 0.031(4) 0.042(4) 0.055(5) 0.021(4) 0.017(4) 0.022(3)
C97 0.077(5) 0.105(5) 0.069(5) 0.056(4) 0.047(4) 0.056(4)
C98 0.107(9) 0.079(8) 0.079(8) 0.026(7) 0.062(7) 0.042(7)
C897 0.077(5) 0.105(5) 0.069(5) 0.056(4) 0.047(4) 0.056(4)
C898 0.090(9) 0.084(10) 0.070(9) 0.041(8) 0.056(8) 0.064(8)
C99 0.040(4) 0.054(5) 0.055(5) 0.029(4) 0.022(4) 0.031(4)
C100 0.045(4) 0.079(6) 0.039(5) 0.013(4) 0.019(4) 0.034(4)
C101 0.049(3) 0.056(5) 0.061(5) 0.029(4) 0.028(3) 0.038(3)
C102 0.063(6) 0.072(7) 0.089(8) 0.016(6) 0.035(6) 0.034(5)
C103 0.071(7) 0.062(7) 0.084(7) 0.011(6) 0.058(6) 0.028(6)
C104 0.060(5) 0.054(4) 0.064(4) 0.027(3) 0.042(4) 0.039(4)
C901 0.049(3) 0.056(5) 0.061(5) 0.029(4) 0.028(3) 0.038(3)
C902 0.060(7) 0.064(7) 0.061(7) 0.014(6) 0.042(6) 0.049(6)
C903 0.072(7) 0.065(7) 0.076(7) 0.020(6) 0.047(6) 0.039(6)
C904 0.060(5) 0.054(4) 0.064(4) 0.027(3) 0.042(4) 0.039(4)
C105 0.036(4) 0.059(5) 0.052(5) 0.028(4) 0.024(4) 0.031(4)
C106 0.056(5) 0.085(6) 0.054(5) 0.032(5) 0.024(4) 0.050(5)
C107 0.053(5) 0.083(6) 0.035(4) 0.013(4) 0.018(4) 0.045(5)
C108 0.026(3) 0.049(5) 0.046(5) 0.020(4) 0.015(3) 0.019(3)
C109 0.031(4) 0.049(5) 0.044(5) 0.015(4) 0.009(3) 0.025(4)
C110 0.038(4) 0.037(4) 0.038(4) 0.013(3) 0.017(3) 0.020(3)
C111 0.034(4) 0.052(5) 0.043(4) 0.011(4) 0.018(3) 0.023(4)
C112 0.040(4) 0.046(5) 0.043(4) 0.007(4) 0.013(4) 0.025(4)
C113 0.028(3) 0.042(4) 0.040(4) 0.007(3) 0.014(3) 0.017(3)
C114 0.034(4) 0.042(4) 0.050(5) 0.011(4) 0.010(4) 0.022(4)
C115 0.038(4) 0.042(5) 0.051(5) 0.013(4) 0.020(4) 0.014(4)
C116 0.036(4) 0.045(4) 0.043(4) 0.015(4) 0.015(3) 0.025(4)
C117 0.037(4) 0.048(5) 0.046(5) 0.020(4) 0.016(4) 0.021(4)
C118 0.035(4) 0.048(5) 0.045(5) 0.011(4) 0.013(3) 0.027(4)
C119 0.050(5) 0.069(6) 0.071(6) 0.035(5) 0.029(4) 0.041(5)
C120 0.058(5) 0.063(6) 0.087(7) 0.041(5) 0.042(5) 0.032(5)
C121 0.067(5) 0.065(6) 0.058(6) 0.018(5) 0.036(5) 0.045(5)
C122 0.077(6) 0.121(9) 0.093(8) 0.049(7) 0.041(6) 0.064(7)
C123 0.040(5) 0.061(4) 0.053(4) 0.030(3) 0.025(4) 0.030(3)
C124 0.048(6) 0.048(6) 0.064(6) 0.030(5) 0.034(5) 0.027(5)
C125 0.062(6) 0.047(6) 0.069(7) 0.028(6) 0.032(6) 0.018(5)
C126 0.043(3) 0.053(4) 0.061(6) 0.020(4) 0.033(4) 0.027(3)
C923 0.040(5) 0.061(4) 0.053(4) 0.030(3) 0.025(4) 0.030(3)
C924 0.062(7) 0.057(7) 0.059(7) 0.036(6) 0.029(6) 0.023(7)
C925 0.068(7) 0.056(7) 0.065(7) 0.021(6) 0.038(6) 0.022(6)
C926 0.043(3) 0.053(4) 0.061(6) 0.020(4) 0.033(4) 0.027(3)

loop_
_atom_type_symbol
_atom_type_description
_atom_type_scat_dispersion_real
_atom_type_scat_dispersion_imag
_atom_type_scat_source
Au Au -2.0133 8.8022 'International Tables Vol C Tables 4.2.6.8 and 6.1.1.4'
Fe Fe 0.3463 0.8444 'International Tables Vol C Tables 4.2.6.8 and 6.1.1.4'
Cl Cl 0.1484 0.1585 'International Tables Vol C Tables 4.2.6.8 and 6.1.1.4'
P P 0.1023 0.0942 'International Tables Vol C Tables 4.2.6.8 and 6.1.1.4'
C C 0.0033 0.0016 'International Tables Vol C Tables 4.2.6.8 and 6.1.1.4'
H H 0.0000 0.0000 'International Tables Vol C Tables 4.2.6.8 and 6.1.1.4'

loop_
_geom_angle_atom_site_label_1
_geom_angle_atom_site_label_2
_geom_angle_atom_site_label_3
_geom_angle
_geom_angle_site_symmetry_1
_geom_angle_site_symmetry_3
_geom_angle_publ_flag
P4 Au1 P1 168.40(7) 2_765 . ?
P4 Au1 Cl1 92.64(5) 2_765 . ?
P1 Au1 Cl1 94.24(5) . . ?
P2 Au2 P3 178.96(7) . 2_765 ?
C80 Fe1 C81 41.4(4) . . ?
C80 Fe1 C17 104.9(4) . . ?
C81 Fe1 C17 119.5(4) . . ?
C80 Fe1 C18 122.9(4) . . ?
C81 Fe1 C18 107.1(4) . . ?
C17 Fe1 C18 40.2(4) . . ?
C80 Fe1 C79 39.7(3) . . ?
C81 Fe1 C79 67.3(4) . . ?
C17 Fe1 C79 123.6(5) . . ?
C18 Fe1 C79 159.4(4) . . ?
C80 Fe1 C19 161.4(4) . . ?
C81 Fe1 C19 125.5(4) . . ?
C17 Fe1 C19 68.3(4) . . ?
C18 Fe1 C19 40.9(3) . . ?
C79 Fe1 C19 158.3(3) . . ?
C80 Fe1 C16 118.5(5) . . ?
C81 Fe1 C16 154.4(4) . . ?
C17 Fe1 C16 40.5(3) . . ?
C18 Fe1 C16 68.0(4) . . ?
C79 Fe1 C16 107.9(4) . . ?
C19 Fe1 C16 68.3(4) . . ?
C80 Fe1 C78 69.0(3) . . ?
C81 Fe1 C78 68.7(3) . . ?
C17 Fe1 C78 160.7(4) . . ?
C18 Fe1 C78 158.3(4) . . ?
C79 Fe1 C78 40.4(3) . . ?
C19 Fe1 C78 123.0(3) . . ?
C16 Fe1 C78 125.0(3) . . ?
C80 Fe1 C15 155.6(4) . . ?
C81 Fe1 C15 162.6(4) . . ?
C17 Fe1 C15 68.1(3) . . ?
C18 Fe1 C15 67.7(3) . . ?
C79 Fe1 C15 123.4(3) . . ?
C19 Fe1 C15 39.8(3) . . ?
C16 Fe1 C15 41.0(3) . . ?
C78 Fe1 C15 109.6(3) . . ?
C80 Fe1 C82 68.9(4) . . ?
C81 Fe1 C82 40.5(3) . . ?
C17 Fe1 C82 155.7(4) . . ?
C18 Fe1 C82 122.3(4) . . ?
C79 Fe1 C82 67.3(4) . . ?
C19 Fe1 C82 109.7(4) . . ?
C16 Fe1 C82 163.2(3) . . ?
C78 Fe1 C82 40.9(3) . . ?
C15 Fe1 C82 127.0(3) . . ?
C31 P1 C41 107.0(3) . . ?
C31 P1 C38 105.9(3) . . ?
C41 P1 C38 95.9(3) . . ?
C31 P1 Au1 118.8(2) . . ?
C41 P1 Au1 111.3(2) . . ?
C38 P1 Au1 115.3(2) . . ?
C53 P2 C63 105.4(3) . . ?
C53 P2 C60 107.3(3) . . ?
C63 P2 C60 95.2(3) . . ?
C53 P2 Au2 114.3(2) . . ?
C63 P2 Au2 115.8(2) . . ?
C60 P2 Au2 116.7(3) . . ?
C94 P3 C101 104.6(7) . . ?
C94 P3 C901 109.8(11) . . ?
C94 P3 C104 109.1(11) . . ?
C101 P3 C104 96.5(7) . . ?
C94 P3 C904 104.2(15) . . ?
C901 P3 C904 93.8(9) . . ?
C94 P3 Au2 113.9(2) . 2_765 ?
C101 P3 Au2 115.1(8) . 2_765 ?
C104 P3 Au2 115.8(11) . 2_765 ?
C116 P4 C123 108.5(12) . . ?
C116 P4 C923 107.0(16) . . ?
C116 P4 C926 108.8(12) . . ?
C923 P4 C926 95.4(9) . . ?
C116 P4 C126 106.9(10) . . ?
C123 P4 C126 93.6(8) . . ?
C116 P4 Au1 115.3(2) . 2_765 ?
C123 P4 Au1 114.1(12) . 2_765 ?
C126 P4 Au1 116.2(9) . 2_765 ?
C2 C1 C6 117.7(6) . . ?
C2 C1 C7 121.5(5) . . ?
C6 C1 C7 120.8(5) . . ?
C1 C2 C3 122.7(5) . . ?
C4 C3 C2 118.3(6) . . ?
C4 C3 C20 120.9(6) . . ?
C2 C3 C20 120.8(6) . . ?
C3 C4 C5 120.0(6) . . ?
C6 C5 C4 119.8(5) . . ?
C6 C5 C42 120.8(5) . . ?
C4 C5 C42 119.4(5) . . ?
C1 C6 C5 121.4(6) . . ?
C12 C7 C8 115.5(6) . . ?
C12 C7 C1 122.1(6) . . ?
C8 C7 C1 122.5(5) . . ?
C7 C8 C9 121.9(6) . . ?
C10 C9 C8 120.9(7) . . ?
C11 C10 C9 116.7(6) . . ?
C11 C10 C13 123.1(6) . . ?
C9 C10 C13 120.2(6) . . ?
C12 C11 C10 122.5(6) . . ?
C11 C12 C7 122.5(6) . . ?
C14 C13 C10 124.5(6) . . ?
C13 C14 C15 126.0(7) . . ?
C19 C15 C16 108.3(7) . . ?
C19 C15 C14 128.7(8) . . ?
C16 C15 C14 123.0(7) . . ?
C19 C15 Fe1 69.4(4) . . ?
C16 C15 Fe1 69.0(5) . . ?
C14 C15 Fe1 127.2(5) . . ?
C17 C16 C15 106.7(9) . . ?
C17 C16 Fe1 68.7(5) . . ?
C15 C16 Fe1 70.1(5) . . ?
C18 C17 C16 109.2(9) . . ?
C18 C17 Fe1 70.7(6) . . ?
C16 C17 Fe1 70.8(5) . . ?
C17 C18 C19 107.9(8) . . ?
C17 C18 Fe1 69.1(5) . . ?
C19 C18 Fe1 69.7(5) . . ?
C15 C19 C18 107.9(8) . . ?
C15 C19 Fe1 70.8(4) . . ?
C18 C19 Fe1 69.4(5) . . ?
C25 C20 C21 115.5(7) . . ?
C25 C20 C3 124.5(7) . . ?
C21 C20 C3 118.7(6) . . ?
C22 C21 C20 120.1(8) . . ?
C21 C22 C23 119.2(8) . . ?
C24 C23 C26 122.4(7) . . ?
C24 C23 C22 115.7(7) . . ?
C26 C23 C22 120.2(8) . . ?
C23 C24 C25 122.7(6) . . ?
C20 C25 C24 124.0(7) . . ?
C27 C26 C23 129.5(8) . . ?
C26 C27 C28 134.1(7) . . ?
C33 C28 C29 119.3(6) . . ?
C33 C28 C27 123.2(7) . . ?
C29 C28 C27 117.4(7) . . ?
C30 C29 C28 120.2(6) . . ?
C30 C29 C834 117.6(7) . . ?
C28 C29 C834 122.3(6) . . ?
C30 C29 C34 117.6(7) . . ?
C28 C29 C34 122.3(6) . . ?
C29 C30 C31 120.8(6) . . ?
C32 C31 C30 118.3(5) . . ?
C32 C31 P1 121.0(5) . . ?
C30 C31 P1 120.6(5) . . ?
C31 C32 C33 121.4(6) . . ?
C28 C33 C32 120.1(6) . . ?
C28 C33 C836 122.3(6) . . ?
C32 C33 C836 117.6(6) . . ?
C28 C33 C36 122.3(6) . . ?
C32 C33 C36 117.6(6) . . ?
C29 C34 C35 109.1(7) . . ?
C37 C36 C33 117.3(9) . . ?
C29 C834 C835 108.5(15) . . ?
C837 C836 C33 119.9(11) . . ?
C39 C38 P1 104.2(5) . . ?
C40 C39 C38 111.9(6) . . ?
C39 C40 C41 112.3(7) . . ?
C40 C41 P1 105.7(5) . . ?
C43 C42 C47 118.4(5) . . ?
C43 C42 C5 121.3(5) . . ?
C47 C42 C5 120.3(6) . . ?
C42 C43 C44 120.8(6) . . ?
C43 C44 C45 121.5(6) . . ?
C46 C45 C44 117.1(6) . . ?
C46 C45 C48 121.8(6) . . ?
C44 C45 C48 121.2(6) . . ?
C45 C46 C47 122.5(6) . . ?
C46 C47 C42 119.7(6) . . ?
C49 C48 C45 126.7(6) . . ?
C48 C49 C50 126.0(6) . . ?
C51 C50 C55 119.3(5) . . ?
C51 C50 C49 118.4(6) . . ?
C55 C50 C49 122.2(5) . . ?
C52 C51 C50 118.9(6) . . ?
C52 C51 C56 119.5(5) . . ?
C50 C51 C56 121.5(5) . . ?
C51 C52 C53 122.4(6) . . ?
C52 C53 C54 118.7(5) . . ?
C52 C53 P2 120.0(5) . . ?
C54 C53 P2 121.3(4) . . ?
C55 C54 C53 120.7(6) . . ?
C54 C55 C50 119.7(6) . . ?
C54 C55 C58 118.6(6) . . ?
C50 C55 C58 121.6(5) . . ?
C51 C56 C57 112.5(6) . . ?
C59 C58 C55 110.7(6) . . ?
C61 C60 P2 104.8(6) . . ?
C62 C61 C60 109.9(7) . . ?
C61 C62 C63 109.5(7) . . ?
C62 C63 P2 104.2(6) . . ?
C65 C64 C69 119.1(6) . . ?
C65 C64 C70 119.7(5) . . ?
C69 C64 C70 121.1(5) . . ?
C64 C65 C66 122.1(6) . . ?
C67 C66 C65 117.2(6) . . ?
C67 C66 C883 122.6(6) . . ?
C65 C66 C883 120.1(6) . . ?
C67 C66 C83 122.6(6) . . ?
C65 C66 C83 120.1(6) . . ?
C68 C67 C66 122.1(6) . . ?
C69 C68 C67 118.1(6) . . ?
C69 C68 C105 120.7(5) . . ?
C67 C68 C105 121.2(6) . . ?
C64 C69 C68 121.3(6) . . ?
C75 C70 C71 117.2(6) . . ?
C75 C70 C64 120.2(6) . . ?
C71 C70 C64 122.5(6) . . ?
C72 C71 C70 121.0(6) . . ?
C71 C72 C73 122.1(6) . . ?
C72 C73 C74 116.7(6) . . ?
C72 C73 C76 123.6(6) . . ?
C74 C73 C76 119.7(7) . . ?
C75 C74 C73 121.7(7) . . ?
C74 C75 C70 121.3(6) . . ?
C77 C76 C73 126.9(7) . . ?
C76 C77 C78 125.8(8) . . ?
C79 C78 C82 105.7(7) . . ?
C79 C78 C77 129.6(8) . . ?
C82 C78 C77 124.6(8) . . ?
C79 C78 Fe1 69.2(5) . . ?
C82 C78 Fe1 69.7(5) . . ?
C77 C78 Fe1 126.9(5) . . ?
C80 C79 C78 111.0(9) . . ?
C80 C79 Fe1 68.8(5) . . ?
C78 C79 Fe1 70.4(4) . . ?
C79 C80 C81 106.9(9) . . ?
C79 C80 Fe1 71.4(5) . . ?
C81 C80 Fe1 69.7(5) . . ?
C82 C81 C80 108.6(9) . . ?
C82 C81 Fe1 71.5(5) . . ?
C80 C81 Fe1 68.9(6) . . ?
C81 C82 C78 107.6(9) . . ?
C81 C82 Fe1 68.0(5) . . ?
C78 C82 Fe1 69.4(5) . . ?
C84 C83 C66 126.5(8) . . ?
C84 C83 C88 116.9(7) . . ?
C66 C83 C88 116.6(7) . . ?
C83 C84 C85 123.9(9) . . ?
C86 C85 C84 123.8(10) . . ?
C85 C86 C89 127.1(9) . . ?
C85 C86 C87 118.4(7) . . ?
C89 C86 C87 114.5(7) . . ?
C88 C87 C86 116.1(9) . . ?
C87 C88 C83 120.3(9) . . ?
C888 C883 C884 119.7(13) . . ?
C888 C883 C66 118.9(10) . . ?
C884 C883 C66 120.1(10) . . ?
C883 C884 C885 118.4(18) . . ?
C884 C885 C886 122.2(17) . . ?
C887 C886 C89 120.4(10) . . ?
C887 C886 C885 111.5(12) . . ?
C89 C886 C885 127.5(9) . . ?
C886 C887 C888 123.8(17) . . ?
C883 C888 C887 121.9(17) . . ?
C90 C89 C86 129.3(8) . . ?
C90 C89 C886 129.3(8) . . ?
C89 C90 C91 130.0(8) . . ?
C96 C91 C92 120.1(5) . . ?
C96 C91 C90 119.5(6) . . ?
C92 C91 C90 120.4(6) . . ?
C93 C92 C91 118.5(6) . . ?
C93 C92 C897 118.9(6) . . ?
C91 C92 C897 122.5(6) . . ?
C93 C92 C97 118.9(6) . . ?
C91 C92 C97 122.5(6) . . ?
C92 C93 C94 121.4(6) . . ?
C95 C94 C93 118.1(5) . . ?
C95 C94 P3 120.5(5) . . ?
C93 C94 P3 121.4(5) . . ?
C94 C95 C96 123.1(6) . . ?
C95 C96 C91 118.7(6) . . ?
C95 C96 C99 119.5(6) . . ?
C91 C96 C99 121.8(5) . . ?
C98 C97 C92 115.5(8) . . ?
C898 C897 C92 118.7(9) . . ?
C96 C99 C100 111.6(6) . . ?
C102 C101 P3 102.0(9) . . ?
C103 C102 C101 108.8(15) . . ?
C102 C103 C104 106.4(14) . . ?
C103 C104 P3 103.9(11) . . ?
C902 C901 P3 108.2(11) . . ?
C901 C902 C903 109.4(16) . . ?
C902 C903 C904 110(2) . . ?
C903 C904 P3 106.6(14) . . ?
C106 C105 C110 117.0(6) . . ?
C106 C105 C68 121.6(6) . . ?
C110 C105 C68 121.4(6) . . ?
C105 C106 C107 120.8(6) . . ?
C108 C107 C106 121.9(7) . . ?
C107 C108 C109 116.0(6) . . ?
C107 C108 C111 119.7(6) . . ?
C109 C108 C111 124.2(6) . . ?
C110 C109 C108 121.0(6) . . ?
C109 C110 C105 123.3(6) . . ?
C112 C111 C108 125.8(6) . . ?
C111 C112 C113 126.8(6) . . ?
C114 C113 C118 121.0(5) . . ?
C114 C113 C112 122.2(6) . . ?
C118 C113 C112 116.8(6) . . ?
C113 C114 C115 118.7(6) . . ?
C113 C114 C119 124.2(6) . . ?
C115 C114 C119 117.0(6) . . ?
C114 C115 C116 122.6(6) . . ?
C115 C116 C117 117.1(6) . . ?
C115 C116 P4 120.9(5) . . ?
C117 C116 P4 122.0(5) . . ?
C118 C117 C116 121.4(6) . . ?
C113 C118 C117 118.9(6) . . ?
C113 C118 C121 123.1(5) . . ?
C117 C118 C121 118.0(6) . . ?
C120 C119 C114 115.8(5) . . ?
C122 C121 C118 113.6(7) . . ?
C124 C123 P4 104.1(10) . . ?
C125 C124 C123 111.9(15) . . ?
C126 C125 C124 103.8(14) . . ?
C125 C126 P4 111.1(10) . . ?
C924 C923 P4 107.2(12) . . ?
C925 C924 C923 105.7(19) . . ?
C924 C925 C926 109.9(18) . . ?
C925 C926 P4 103.0(13) . . ?

loop_
_geom_bond_atom_site_label_1
_geom_bond_atom_site_label_2
_geom_bond_distance
_geom_bond_site_symmetry_2
_geom_bond_publ_flag
Au1 P4 2.2948(17) 2_765 ?
Au1 P1 2.2960(16) . ?
Au1 Cl1 2.8822(17) . ?
Au2 P2 2.2950(17) . ?
Au2 P3 2.3066(17) 2_765 ?
Fe1 C80 1.991(8) . ?
Fe1 C81 2.001(9) . ?
Fe1 C17 2.001(10) . ?
Fe1 C18 2.021(9) . ?
Fe1 C79 2.025(8) . ?
Fe1 C19 2.026(7) . ?
Fe1 C16 2.029(9) . ?
Fe1 C78 2.041(8) . ?
Fe1 C15 2.044(7) . ?
Fe1 C82 2.046(9) . ?
P1 C31 1.815(6) . ?
P1 C41 1.827(7) . ?
P1 C38 1.828(6) . ?
P2 C53 1.812(6) . ?
P2 C63 1.834(7) . ?
P2 C60 1.838(7) . ?
P3 C94 1.798(6) . ?
P3 C101 1.836(10) . ?
P3 C901 1.848(13) . ?
P3 C104 1.848(11) . ?
P3 C904 1.860(13) . ?
P4 C116 1.810(6) . ?
P4 C123 1.813(11) . ?
P4 C923 1.814(13) . ?
P4 C926 1.823(13) . ?
P4 C126 1.828(11) . ?
C1 C2 1.380(8) . ?
C1 C6 1.390(8) . ?
C1 C7 1.501(8) . ?
C2 C3 1.415(9) . ?
C3 C4 1.385(8) . ?
C3 C20 1.467(8) . ?
C4 C5 1.405(8) . ?
C5 C6 1.398(8) . ?
C5 C42 1.472(7) . ?
C7 C12 1.376(8) . ?
C7 C8 1.378(9) . ?
C8 C9 1.388(9) . ?
C9 C10 1.373(9) . ?
C10 C11 1.360(8) . ?
C10 C13 1.482(9) . ?
C11 C12 1.352(9) . ?
C13 C14 1.316(9) . ?
C14 C15 1.464(9) . ?
C15 C19 1.385(10) . ?
C15 C16 1.425(11) . ?
C16 C17 1.397(11) . ?
C17 C18 1.382(13) . ?
C18 C19 1.415(11) . ?
C20 C25 1.328(9) . ?
C20 C21 1.419(10) . ?
C21 C22 1.415(10) . ?
C22 C23 1.455(11) . ?
C23 C24 1.323(9) . ?
C23 C26 1.453(9) . ?
C24 C25 1.380(9) . ?
C26 C27 1.232(9) . ?
C27 C28 1.480(8) . ?
C28 C33 1.384(9) . ?
C28 C29 1.411(9) . ?
C29 C30 1.377(8) . ?
C29 C834 1.538(10) . ?
C29 C34 1.538(10) . ?
C30 C31 1.413(8) . ?
C31 C32 1.384(8) . ?
C32 C33 1.395(8) . ?
C33 C836 1.516(10) . ?
C33 C36 1.516(10) . ?
C34 C35 1.581(12) . ?
C36 C37 1.467(13) . ?
C834 C835 1.564(18) . ?
C836 C837 1.416(14) . ?
C38 C39 1.531(9) . ?
C39 C40 1.433(11) . ?
C40 C41 1.500(9) . ?
C42 C43 1.381(8) . ?
C42 C47 1.399(8) . ?
C43 C44 1.383(8) . ?
C44 C45 1.400(8) . ?
C45 C46 1.372(9) . ?
C45 C48 1.464(8) . ?
C46 C47 1.390(8) . ?
C48 C49 1.319(9) . ?
C49 C50 1.477(8) . ?
C50 C51 1.398(8) . ?
C50 C55 1.418(8) . ?
C51 C52 1.381(8) . ?
C51 C56 1.508(8) . ?
C52 C53 1.382(8) . ?
C53 C54 1.389(8) . ?
C54 C55 1.386(8) . ?
C55 C58 1.531(8) . ?
C56 C57 1.525(9) . ?
C58 C59 1.514(10) . ?
C60 C61 1.516(11) . ?
C61 C62 1.463(12) . ?
C62 C63 1.511(10) . ?
C64 C65 1.366(8) . ?
C64 C69 1.389(8) . ?
C64 C70 1.484(8) . ?
C65 C66 1.405(8) . ?
C66 C67 1.396(8) . ?
C66 C883 1.475(8) . ?
C66 C83 1.475(8) . ?
C67 C68 1.394(8) . ?
C68 C69 1.393(8) . ?
C68 C105 1.483(8) . ?
C70 C75 1.389(9) . ?
C70 C71 1.389(8) . ?
C71 C72 1.370(8) . ?
C72 C73 1.381(9) . ?
C73 C74 1.392(9) . ?
C73 C76 1.480(9) . ?
C74 C75 1.366(9) . ?
C76 C77 1.291(9) . ?
C77 C78 1.459(10) . ?
C78 C79 1.404(11) . ?
C78 C82 1.427(10) . ?
C79 C80 1.365(11) . ?
C80 C81 1.412(13) . ?
C81 C82 1.401(11) . ?
C83 C84 1.297(12) . ?
C83 C88 1.497(11) . ?
C84 C85 1.393(12) . ?
C85 C86 1.263(11) . ?
C86 C89 1.461(9) . ?
C86 C87 1.553(12) . ?
C87 C88 1.380(11) . ?
C883 C888 1.315(19) . ?
C883 C884 1.35(2) . ?
C884 C885 1.38(3) . ?
C885 C886 1.489(19) . ?
C886 C887 1.34(2) . ?
C886 C89 1.461(9) . ?
C887 C888 1.38(3) . ?
C89 C90 1.212(10) . ?
C90 C91 1.492(8) . ?
C91 C96 1.392(9) . ?
C91 C92 1.420(9) . ?
C92 C93 1.392(8) . ?
C92 C897 1.512(9) . ?
C92 C97 1.512(9) . ?
C93 C94 1.396(8) . ?
C94 C95 1.370(8) . ?
C95 C96 1.380(7) . ?
C96 C99 1.499(8) . ?
C97 C98 1.502(14) . ?
C897 C898 1.460(15) . ?
C99 C100 1.509(8) . ?
C101 C102 1.516(13) . ?
C102 C103 1.516(13) . ?
C103 C104 1.523(13) . ?
C901 C902 1.510(14) . ?
C902 C903 1.513(14) . ?
C903 C904 1.530(14) . ?
C105 C106 1.376(9) . ?
C105 C110 1.377(8) . ?
C106 C107 1.395(8) . ?
C107 C108 1.394(8) . ?
C108 C109 1.403(9) . ?
C108 C111 1.446(8) . ?
C109 C110 1.357(8) . ?
C111 C112 1.339(8) . ?
C112 C113 1.467(8) . ?
C113 C114 1.380(8) . ?
C113 C118 1.390(8) . ?
C114 C115 1.386(8) . ?
C114 C119 1.523(8) . ?
C115 C116 1.388(8) . ?
C116 C117 1.404(8) . ?
C117 C118 1.396(8) . ?
C118 C121 1.534(9) . ?
C119 C120 1.472(9) . ?
C121 C122 1.494(11) . ?
C123 C124 1.532(13) . ?
C124 C125 1.513(13) . ?
C125 C126 1.507(12) . ?
C923 C924 1.520(14) . ?
C924 C925 1.501(14) . ?
C925 C926 1.515(14) . ?
